data_7045450
loop_
_publ_author_name
'Scalambra, Franco'
'Serrano-Ruiz, Manuel'
'Romerosa, Antonio'

_publ_section_title
;
 Water driven formation of channels: unusual solid-state structural
 transformation of a heterometallic polymer.
;
_journal_issue 10
_journal_name_full 'Dalton transactions (Cambridge, England : 2003)'
_journal_page_first 3588
_journal_page_last 3595
_journal_paper_doi 10.1039/c7dt04515h
_journal_volume 47
_journal_year 2018
_chemical_formula_moiety '0.5(C70 H116 Cl6 Co2 N26 P8 Ru4), 2(C2 H6 O S)'
_chemical_formula_sum 'C39 H70 Cl3 Co N13 O2 P4 Ru2 S2'
_chemical_formula_weight 1308.50
_chemical_name_common 1DMSO
_space_group_crystal_system monoclinic
_space_group_IT_number 15
_space_group_name_Hall '-C 2yc'
_space_group_name_H-M_alt 'C 1 2/c 1'
_symmetry_space_group_name_Hall '-C 2yc'
_symmetry_space_group_name_H-M 'C 1 2/c 1'
_atom_sites_solution_hydrogens geom
_atom_sites_solution_primary dual
_audit_creation_date 2018-01-10
_audit_creation_method
;
Olex2 1.2-alpha
(compiled 2017.12.08 svn.r3473 for OlexSys, GUI svn.r5433)
;
_audit_update_record
;
2018-01-18 deposited with the CCDC.
2018-01-29 downloaded from the CCDC.
;
_cell_angle_alpha 90
_cell_angle_beta 96.1210(10)
_cell_angle_gamma 90
_cell_formula_units_Z 4
_cell_length_a 18.4888(13)
_cell_length_b 15.9993(12)
_cell_length_c 17.5570(13)
_cell_measurement_reflns_used 6171
_cell_measurement_temperature 100
_cell_measurement_theta_max 27.067
_cell_measurement_theta_min 2.216
_cell_volume 5163.9(7)
_computing_cell_refinement 'SAINT v8.34A (Bruker, 2013)'
_computing_data_reduction 'SAINT v8.34A (Bruker, 2013)'
_computing_molecular_graphics 'Olex2 (Dolomanov et al., 2009)'
_computing_publication_material 'Olex2 (Dolomanov et al., 2009)'
_computing_structure_refinement 'ShelXL (Sheldrick, 2015)'
_computing_structure_solution 'ShelXT (Sheldrick, 2015)'
_diffrn_ambient_temperature 100
_diffrn_measured_fraction_theta_full 0.999
_diffrn_measured_fraction_theta_max 0.994
_diffrn_measurement_device_type 'CCD area detector'
_diffrn_measurement_method '\f and \w scans'
_diffrn_radiation_type MoK\a
_diffrn_radiation_wavelength 0.71073
_diffrn_reflns_av_R_equivalents 0.0256
_diffrn_reflns_av_unetI/netI 0.0293
_diffrn_reflns_Laue_measured_fraction_full 0.999
_diffrn_reflns_Laue_measured_fraction_max 0.994
_diffrn_reflns_limit_h_max 20
_diffrn_reflns_limit_h_min -23
_diffrn_reflns_limit_k_max 18
_diffrn_reflns_limit_k_min -20
_diffrn_reflns_limit_l_max 22
_diffrn_reflns_limit_l_min -21
_diffrn_reflns_number 16361
_diffrn_reflns_point_group_measured_fraction_full 0.999
_diffrn_reflns_point_group_measured_fraction_max 0.994
_diffrn_reflns_theta_full 25.242
_diffrn_reflns_theta_max 26.732
_diffrn_reflns_theta_min 1.687
_diffrn_standards_number 0
_exptl_absorpt_coefficient_mu 1.304
_exptl_absorpt_correction_T_max 0.7455
_exptl_absorpt_correction_T_min 0.6564
_exptl_absorpt_correction_type multi-scan
_exptl_absorpt_process_details
'SADABS-2014/5 (Bruker,2014/5) was used for absorption correction. wR2(int) was 0.0436 before and 0.0368 after correction. The Ratio of minimum to maximum transmission is 0.8805. The \l/2 correction factor is 0.00150.'
_exptl_crystal_colour blue
_exptl_crystal_colour_primary blue
_exptl_crystal_density_diffrn 1.683
_exptl_crystal_description prism
_exptl_crystal_F_000 2676
_exptl_crystal_size_max 0.182
_exptl_crystal_size_mid 0.063
_exptl_crystal_size_min 0.058
_refine_diff_density_max 0.438
_refine_diff_density_min -0.265
_refine_diff_density_rms 0.076
_refine_ls_extinction_method none
_refine_ls_goodness_of_fit_ref 1.052
_refine_ls_hydrogen_treatment constr
_refine_ls_matrix_type full
_refine_ls_number_parameters 301
_refine_ls_number_reflns 5452
_refine_ls_number_restraints 0
_refine_ls_restrained_S_all 1.052
_refine_ls_R_factor_all 0.0297
_refine_ls_R_factor_gt 0.0254
_refine_ls_shift/su_max 0.002
_refine_ls_shift/su_mean 0.000
_refine_ls_structure_factor_coef Fsqd
_refine_ls_weighting_details 'w=1/[\s^2^(Fo^2^)+(0.0248P)^2^+5.4852P] where P=(Fo^2^+2Fc^2^)/3'
_refine_ls_weighting_scheme calc
_refine_ls_wR_factor_gt 0.0562
_refine_ls_wR_factor_ref 0.0581
_reflns_Friedel_coverage 0.000
_reflns_number_gt 4912
_reflns_number_total 5452
_reflns_threshold_expression 'I > 2\s(I)'
_cod_data_source_file c7dt04515h2.cif
_cod_data_source_block transRuRuCo-1DMSO
_cod_depositor_comments 'Adding full bibliography for 7045449--7045450.cif.'
_cod_database_code 7045450
_shelx_shelxl_version_number 2018/1
_shelx_space_group_comment
;
The symmetry employed for this shelxl refinement is uniquely defined
by the following loop, which should always be used as a source of
symmetry information in preference to the above space-group names.
They are only intended as comments.
;
_shelx_estimated_absorpt_t_max 0.928
_shelx_estimated_absorpt_t_min 0.797
_olex2_refinement_description
;
1. Fixed Uiso
 At 1.2 times of:
  All C(H) groups, All C(H,H) groups
 At 1.5 times of:
  All C(H,H,H) groups
2. Shared sites
{C1P, N1P}
3. Uiso/Uaniso restraints and constraints
Uanis(C1P) = Uanis(N1P)
4. Others
 Fixed Sof: C1P(0.5) N1P(0.5)
5.a Secondary CH2 refined with riding coordinates:
 C14(H14A,H14B), C11(H11A,H11B), C16(H16A,H16B), C12(H12A,H12B), C13(H13A,
 H13B), C15(H15A,H15B), C25(H25A,H25B), C22(H22A,H22B), C23(H23A,H23B),
 C21(H21A,H21B), C26(H26A,H26B), C24(H24A,H24B)
5.b Aromatic/amide H refined with riding coordinates:
 C35(H35), C34(H34), C33(H33), C31(H31), C32(H32)
5.c Idealised Me refined as rotating group:
 C1D(H1DA,H1DB,H1DC), C2D(H2DA,H2DB,H2DC)
;
_olex2_submission_original_sample_id 1DMSO
_olex2_submission_special_instructions 'No special instructions were received'

loop_
_space_group_symop_operation_xyz
'x, y, z'
'-x, y, -z+1/2'
'x+1/2, y+1/2, z'
'-x+1/2, y+1/2, -z+1/2'
'-x, -y, -z'
'x, -y, z-1/2'
'-x+1/2, -y+1/2, -z'
'x+1/2, -y+1/2, z-1/2'

loop_
_atom_site_label
_atom_site_type_symbol
_atom_site_fract_x
_atom_site_fract_y
_atom_site_fract_z
_atom_site_U_iso_or_equiv
_atom_site_adp_type
_atom_site_occupancy
_atom_site_site_symmetry_order
_atom_site_calc_flag
_atom_site_refinement_flags_posn
_atom_site_refinement_flags_adp
_atom_site_refinement_flags_occupancy
_atom_site_disorder_assembly
_atom_site_disorder_group
Ru1 Ru 0.39171(2) 0.57120(2) 0.55787(2) 0.01182(5) Uani 1 1 d . . . . .
Co2 Co 0.500000 0.77199(2) 0.250000 0.01051(9) Uani 1 2 d S T P . .
Cl1 Cl 0.500000 0.91588(4) 0.250000 0.01358(14) Uani 1 2 d S T P . .
Cl2 Cl 0.39629(3) 0.70080(3) 0.20293(3) 0.01556(11) Uani 1 1 d . . . . .
P2 P 0.31861(3) 0.50045(3) 0.46858(3) 0.01161(11) Uani 1 1 d . . . . .
P1 P 0.41296(3) 0.68783(3) 0.49164(3) 0.01197(11) Uani 1 1 d . . . . .
S1D S 0.38674(3) 0.82221(3) 0.77536(3) 0.01923(12) Uani 1 1 d . . . . .
O1D O 0.39062(9) 0.84296(10) 0.69237(9) 0.0263(4) Uani 1 1 d . . . . .
N11 N 0.46076(9) 0.77475(10) 0.36895(9) 0.0112(4) Uani 1 1 d . . . . .
N12 N 0.49363(9) 0.83431(11) 0.49839(10) 0.0132(4) Uani 1 1 d . . . . .
N13 N 0.36733(9) 0.84427(11) 0.43888(10) 0.0141(4) Uani 1 1 d . . . . .
N21 N 0.24814(10) 0.46685(12) 0.32451(10) 0.0197(4) Uani 1 1 d . . . . .
N23 N 0.28996(10) 0.34413(12) 0.40281(11) 0.0191(4) Uani 1 1 d . . . . .
N22 N 0.18378(10) 0.42562(11) 0.43477(11) 0.0187(4) Uani 1 1 d . . . . .
C1P C 0.47636(10) 0.51608(12) 0.51281(11) 0.0148(4) Uani 0.5 1 d . . . A 1
C14 C 0.51689(11) 0.81676(13) 0.42339(11) 0.0125(4) Uani 1 1 d . . . . .
H14A H 0.560709 0.780840 0.430193 0.015 Uiso 1 1 calc R . . . .
H14B H 0.530922 0.870019 0.400311 0.015 Uiso 1 1 calc R . . . .
C11 C 0.48286(11) 0.75706(13) 0.54136(12) 0.0137(4) Uani 1 1 d . . . . .
H11A H 0.468286 0.771899 0.592293 0.016 Uiso 1 1 calc R . . . .
H11B H 0.529560 0.726407 0.549486 0.016 Uiso 1 1 calc R . . . .
C16 C 0.39298(11) 0.82610(13) 0.36463(12) 0.0136(4) Uani 1 1 d . . . . .
H16A H 0.401875 0.879629 0.338921 0.016 Uiso 1 1 calc R . . . .
H16B H 0.354001 0.796295 0.332396 0.016 Uiso 1 1 calc R . . . .
C12 C 0.34139(11) 0.76793(13) 0.47377(12) 0.0156(4) Uani 1 1 d . . . . .
H12A H 0.300482 0.744310 0.439489 0.019 Uiso 1 1 calc R . . . .
H12B H 0.322766 0.782553 0.522885 0.019 Uiso 1 1 calc R . . . .
C13 C 0.44634(11) 0.68900(13) 0.39637(11) 0.0127(4) Uani 1 1 d . . . . .
H13A H 0.491753 0.655901 0.398492 0.015 Uiso 1 1 calc R . . . .
H13B H 0.409831 0.661759 0.359073 0.015 Uiso 1 1 calc R . . . .
C15 C 0.42680(11) 0.88364(14) 0.48878(12) 0.0167(4) Uani 1 1 d . . . . .
H15A H 0.437698 0.938757 0.467058 0.020 Uiso 1 1 calc R . . . .
H15B H 0.410165 0.893423 0.539792 0.020 Uiso 1 1 calc R . . . .
C25 C 0.28100(13) 0.38335(15) 0.32675(13) 0.0213(5) Uani 1 1 d . . . . .
H25A H 0.329328 0.387354 0.307582 0.026 Uiso 1 1 calc R . . . .
H25B H 0.250372 0.346492 0.291327 0.026 Uiso 1 1 calc R . . . .
C22 C 0.29704(12) 0.52803(14) 0.36640(12) 0.0194(5) Uani 1 1 d . . . . .
H22A H 0.273829 0.583855 0.362635 0.023 Uiso 1 1 calc R . . . .
H22B H 0.342809 0.531406 0.341983 0.023 Uiso 1 1 calc R . . . .
C23 C 0.22474(11) 0.48119(14) 0.49006(12) 0.0168(5) Uani 1 1 d . . . . .
H23A H 0.226077 0.456254 0.541799 0.020 Uiso 1 1 calc R . . . .
H23B H 0.198890 0.535319 0.490857 0.020 Uiso 1 1 calc R . . . .
C35 C 0.34923(12) 0.50586(14) 0.65680(12) 0.0176(5) Uani 1 1 d . . . . .
H35 H 0.328645 0.451401 0.653996 0.021 Uiso 1 1 calc R . . . .
C21 C 0.34406(11) 0.39037(14) 0.45410(13) 0.0176(5) Uani 1 1 d . . . . .
H21A H 0.391358 0.388898 0.432487 0.021 Uiso 1 1 calc R . . . .
H21B H 0.350477 0.361904 0.504434 0.021 Uiso 1 1 calc R . . . .
C34 C 0.31056(13) 0.58266(14) 0.64097(12) 0.0189(5) Uani 1 1 d . . . . .
H34 H 0.259991 0.588215 0.625357 0.023 Uiso 1 1 calc R . . . .
C26 C 0.17849(12) 0.46151(15) 0.35715(13) 0.0223(5) Uani 1 1 d . . . . .
H26A H 0.144557 0.427012 0.322861 0.027 Uiso 1 1 calc R . . . .
H26B H 0.157453 0.518311 0.358663 0.027 Uiso 1 1 calc R . . . .
C24 C 0.21883(12) 0.34371(14) 0.43268(13) 0.0206(5) Uani 1 1 d . . . . .
H24A H 0.186042 0.305708 0.400681 0.025 Uiso 1 1 calc R . . . .
H24B H 0.224918 0.320561 0.485264 0.025 Uiso 1 1 calc R . . . .
C33 C 0.36146(14) 0.64866(15) 0.65285(12) 0.0242(5) Uani 1 1 d . . . . .
H33 H 0.350831 0.706534 0.646876 0.029 Uiso 1 1 calc R . . . .
C31 C 0.42293(13) 0.52522(16) 0.67721(12) 0.0237(5) Uani 1 1 d . . . . .
H31 H 0.460776 0.485935 0.690136 0.028 Uiso 1 1 calc R . . . .
C32 C 0.43127(14) 0.61370(17) 0.67525(12) 0.0281(6) Uani 1 1 d . . . . .
H32 H 0.475356 0.643830 0.686777 0.034 Uiso 1 1 calc R . . . .
C1D C 0.42900(13) 0.90616(15) 0.82989(14) 0.0247(5) Uani 1 1 d . . . . .
H1DA H 0.481127 0.906912 0.824088 0.037 Uiso 1 1 calc GR . . . .
H1DB H 0.422110 0.898589 0.884037 0.037 Uiso 1 1 calc GR . . . .
H1DC H 0.407009 0.959171 0.811556 0.037 Uiso 1 1 calc GR . . . .
C2D C 0.29575(13) 0.84387(17) 0.79420(15) 0.0293(6) Uani 1 1 d . . . . .
H2DA H 0.284432 0.902660 0.782667 0.044 Uiso 1 1 calc GR . . . .
H2DB H 0.290733 0.832805 0.848279 0.044 Uiso 1 1 calc GR . . . .
H2DC H 0.262082 0.808064 0.761995 0.044 Uiso 1 1 calc GR . . . .
N1P N 0.47636(10) 0.51608(12) 0.51281(11) 0.0148(4) Uani 0.5 1 d . . . A -1

loop_
_atom_site_aniso_label
_atom_site_aniso_U_11
_atom_site_aniso_U_22
_atom_site_aniso_U_33
_atom_site_aniso_U_23
_atom_site_aniso_U_13
_atom_site_aniso_U_12
Ru1 0.01206(9) 0.01406(9) 0.00918(9) 0.00083(6) 0.00046(6) -0.00286(6)
Co2 0.00941(19) 0.0097(2) 0.01239(19) 0.000 0.00097(15) 0.000
Cl1 0.0152(3) 0.0109(3) 0.0151(3) 0.000 0.0037(3) 0.000
Cl2 0.0137(2) 0.0177(3) 0.0152(3) -0.0015(2) 0.00151(19) -0.0051(2)
P2 0.0100(3) 0.0131(3) 0.0117(3) -0.0005(2) 0.0008(2) -0.0006(2)
P1 0.0113(3) 0.0136(3) 0.0112(3) 0.0006(2) 0.0021(2) -0.0014(2)
S1D 0.0239(3) 0.0136(3) 0.0206(3) 0.0007(2) 0.0045(2) 0.0000(2)
O1D 0.0391(10) 0.0222(9) 0.0186(8) -0.0022(7) 0.0084(7) -0.0005(8)
N11 0.0097(8) 0.0103(9) 0.0135(9) 0.0002(7) 0.0008(7) 0.0001(7)
N12 0.0144(9) 0.0126(9) 0.0128(9) 0.0001(7) 0.0034(7) -0.0008(7)
N13 0.0126(9) 0.0149(9) 0.0152(9) 0.0003(7) 0.0037(7) 0.0014(7)
N21 0.0209(10) 0.0229(11) 0.0143(9) -0.0015(8) -0.0037(8) -0.0040(8)
N23 0.0195(10) 0.0169(10) 0.0206(10) -0.0047(8) -0.0005(8) 0.0000(8)
N22 0.0121(9) 0.0214(10) 0.0223(10) -0.0039(8) 0.0005(7) -0.0038(8)
C1P 0.0128(10) 0.0174(10) 0.0137(10) 0.0044(8) -0.0015(7) -0.0035(8)
C14 0.0103(10) 0.0136(11) 0.0136(10) -0.0010(8) 0.0020(8) -0.0020(8)
C11 0.0142(10) 0.0140(11) 0.0129(10) 0.0002(8) 0.0020(8) -0.0019(8)
C16 0.0124(10) 0.0142(11) 0.0141(10) 0.0015(8) 0.0014(8) 0.0026(8)
C12 0.0120(10) 0.0195(12) 0.0159(11) 0.0018(9) 0.0044(8) 0.0005(9)
C13 0.0130(10) 0.0126(11) 0.0128(10) 0.0006(8) 0.0024(8) -0.0006(8)
C15 0.0192(11) 0.0143(11) 0.0172(11) -0.0018(9) 0.0049(9) 0.0015(9)
C25 0.0236(12) 0.0245(13) 0.0156(11) -0.0076(9) 0.0016(9) -0.0024(10)
C22 0.0230(12) 0.0203(12) 0.0140(11) 0.0018(9) -0.0021(9) -0.0050(10)
C23 0.0124(10) 0.0183(11) 0.0198(11) -0.0038(9) 0.0020(8) -0.0008(9)
C35 0.0245(12) 0.0186(12) 0.0107(10) 0.0020(8) 0.0056(9) -0.0037(9)
C21 0.0144(11) 0.0169(11) 0.0207(12) -0.0046(9) -0.0012(9) 0.0028(9)
C34 0.0245(12) 0.0216(12) 0.0121(11) 0.0002(9) 0.0082(9) 0.0003(9)
C26 0.0160(11) 0.0242(13) 0.0248(12) -0.0016(10) -0.0065(9) -0.0017(9)
C24 0.0213(12) 0.0166(12) 0.0237(12) -0.0021(9) 0.0012(9) -0.0065(9)
C33 0.0452(15) 0.0196(12) 0.0088(11) -0.0035(9) 0.0082(10) -0.0057(11)
C31 0.0264(12) 0.0334(14) 0.0106(11) 0.0054(10) -0.0015(9) -0.0029(11)
C32 0.0345(14) 0.0391(16) 0.0097(11) -0.0010(10) -0.0015(10) -0.0182(12)
C1D 0.0301(13) 0.0218(13) 0.0213(12) 0.0007(10) -0.0019(10) -0.0056(10)
C2D 0.0215(13) 0.0361(15) 0.0313(14) 0.0080(11) 0.0068(11) -0.0015(11)
N1P 0.0128(10) 0.0174(10) 0.0137(10) 0.0044(8) -0.0015(7) -0.0035(8)

loop_
_atom_type_symbol
_atom_type_description
_atom_type_scat_dispersion_real
_atom_type_scat_dispersion_imag
_atom_type_scat_source
C C 0.0033 0.0016 'International Tables Vol C Tables 4.2.6.8 and 6.1.1.4'
H H 0.0000 0.0000 'International Tables Vol C Tables 4.2.6.8 and 6.1.1.4'
Cl Cl 0.1484 0.1585 'International Tables Vol C Tables 4.2.6.8 and 6.1.1.4'
Co Co 0.3494 0.9721 'International Tables Vol C Tables 4.2.6.8 and 6.1.1.4'
N N 0.0061 0.0033 'International Tables Vol C Tables 4.2.6.8 and 6.1.1.4'
O O 0.0106 0.0060 'International Tables Vol C Tables 4.2.6.8 and 6.1.1.4'
P P 0.1023 0.0942 'International Tables Vol C Tables 4.2.6.8 and 6.1.1.4'
Ru Ru -1.2594 0.8363 'International Tables Vol C Tables 4.2.6.8 and 6.1.1.4'
S S 0.1246 0.1234 'International Tables Vol C Tables 4.2.6.8 and 6.1.1.4'

loop_
_geom_angle_atom_site_label_1
_geom_angle_atom_site_label_2
_geom_angle_atom_site_label_3
_geom_angle
_geom_angle_site_symmetry_1
_geom_angle_site_symmetry_3
P1 Ru1 P2 100.42(2) . .
C1P Ru1 P2 86.61(5) . .
C1P Ru1 P1 88.54(6) . .
C1P Ru1 C35 116.64(8) . .
C1P Ru1 C34 154.16(8) . .
C1P Ru1 C33 144.13(8) . .
C1P Ru1 C31 95.14(8) . .
C1P Ru1 C32 107.68(9) . .
C35 Ru1 P2 94.07(6) . .
C35 Ru1 P1 151.73(6) . .
C34 Ru1 P2 95.83(6) . .
C34 Ru1 P1 116.09(6) . .
C34 Ru1 C35 37.59(8) . .
C34 Ru1 C31 62.25(9) . .
C34 Ru1 C32 62.68(9) . .
C33 Ru1 P2 128.81(7) . .
C33 Ru1 P1 89.83(6) . .
C33 Ru1 C35 62.36(9) . .
C33 Ru1 C34 37.47(8) . .
C33 Ru1 C31 62.35(9) . .
C33 Ru1 C32 37.60(9) . .
C31 Ru1 P2 124.06(6) . .
C31 Ru1 P1 135.49(6) . .
C31 Ru1 C35 36.60(8) . .
C32 Ru1 P2 155.61(7) . .
C32 Ru1 P1 99.62(7) . .
C32 Ru1 C35 62.03(8) . .
C32 Ru1 C31 37.29(9) . .
N1P Ru1 P2 86.61(5) . .
N1P Ru1 P1 88.54(6) . .
N1P Ru1 C1P 0.0 . .
N1P Ru1 C35 116.64(8) . .
N1P Ru1 C34 154.16(8) . .
N1P Ru1 C33 144.13(8) . .
N1P Ru1 C31 95.14(8) . .
N1P Ru1 C32 107.68(9) . .
Cl1 Co2 Cl2 119.593(16) . 2_655
Cl1 Co2 Cl2 119.594(16) . .
Cl2 Co2 Cl2 120.81(3) . 2_655
N11 Co2 Cl1 88.89(4) . .
N11 Co2 Cl1 88.89(4) 2_655 .
N11 Co2 Cl2 90.24(4) . .
N11 Co2 Cl2 90.86(4) . 2_655
N11 Co2 Cl2 90.24(4) 2_655 2_655
N11 Co2 Cl2 90.86(4) 2_655 .
N11 Co2 N11 177.78(9) 2_655 .
C22 P2 Ru1 127.17(7) . .
C23 P2 Ru1 116.65(7) . .
C23 P2 C22 97.37(10) . .
C23 P2 C21 97.36(10) . .
C21 P2 Ru1 115.49(7) . .
C21 P2 C22 97.23(10) . .
C11 P1 Ru1 113.81(7) . .
C12 P1 Ru1 120.08(7) . .
C12 P1 C11 96.70(10) . .
C13 P1 Ru1 124.74(7) . .
C13 P1 C11 97.90(9) . .
C13 P1 C12 98.17(10) . .
O1D S1D C1D 106.91(11) . .
O1D S1D C2D 106.27(11) . .
C1D S1D C2D 97.02(13) . .
C14 N11 Co2 109.10(12) . .
C14 N11 C16 107.87(15) . .
C16 N11 Co2 108.12(12) . .
C13 N11 Co2 111.32(12) . .
C13 N11 C14 110.13(15) . .
C13 N11 C16 110.21(16) . .
C14 N12 C11 111.76(16) . .
C14 N12 C15 109.13(16) . .
C15 N12 C11 110.72(16) . .
C16 N13 C12 110.94(17) . .
C16 N13 C15 108.82(16) . .
C12 N13 C15 111.33(16) . .
C25 N21 C22 111.17(17) . .
C25 N21 C26 108.35(18) . .
C26 N21 C22 111.16(18) . .
C25 N23 C21 110.18(18) . .
C24 N23 C25 107.96(17) . .
C24 N23 C21 111.11(17) . .
C23 N22 C26 110.79(17) . .
C24 N22 C23 111.14(17) . .
C24 N22 C26 108.17(18) . .
C1P C1P Ru1 179.0(3) 5_666 .
N11 C14 H14A 108.7 . .
N11 C14 H14B 108.7 . .
N12 C14 N11 114.43(16) . .
N12 C14 H14A 108.7 . .
N12 C14 H14B 108.7 . .
H14A C14 H14B 107.6 . .
P1 C11 H11A 109.0 . .
P1 C11 H11B 109.0 . .
N12 C11 P1 112.76(14) . .
N12 C11 H11A 109.0 . .
N12 C11 H11B 109.0 . .
H11A C11 H11B 107.8 . .
N11 C16 H16A 108.6 . .
N11 C16 H16B 108.6 . .
N13 C16 N11 114.46(16) . .
N13 C16 H16A 108.6 . .
N13 C16 H16B 108.6 . .
H16A C16 H16B 107.6 . .
P1 C12 H12A 109.0 . .
P1 C12 H12B 109.0 . .
N13 C12 P1 112.84(14) . .
N13 C12 H12A 109.0 . .
N13 C12 H12B 109.0 . .
H12A C12 H12B 107.8 . .
P1 C13 H13A 109.0 . .
P1 C13 H13B 109.0 . .
N11 C13 P1 113.07(14) . .
N11 C13 H13A 109.0 . .
N11 C13 H13B 109.0 . .
H13A C13 H13B 107.8 . .
N12 C15 N13 113.99(17) . .
N12 C15 H15A 108.8 . .
N12 C15 H15B 108.8 . .
N13 C15 H15A 108.8 . .
N13 C15 H15B 108.8 . .
H15A C15 H15B 107.7 . .
N21 C25 N23 114.83(18) . .
N21 C25 H25A 108.6 . .
N21 C25 H25B 108.6 . .
N23 C25 H25A 108.6 . .
N23 C25 H25B 108.6 . .
H25A C25 H25B 107.5 . .
P2 C22 H22A 109.1 . .
P2 C22 H22B 109.1 . .
N21 C22 P2 112.50(15) . .
N21 C22 H22A 109.1 . .
N21 C22 H22B 109.1 . .
H22A C22 H22B 107.8 . .
P2 C23 H23A 108.9 . .
P2 C23 H23B 108.9 . .
N22 C23 P2 113.42(15) . .
N22 C23 H23A 108.9 . .
N22 C23 H23B 108.9 . .
H23A C23 H23B 107.7 . .
Ru1 C35 H35 124.0 . .
C34 C35 Ru1 70.04(12) . .
C34 C35 H35 126.0 . .
C31 C35 Ru1 71.60(13) . .
C31 C35 H35 126.0 . .
C31 C35 C34 108.1(2) . .
P2 C21 H21A 108.9 . .
P2 C21 H21B 108.9 . .
N23 C21 P2 113.39(14) . .
N23 C21 H21A 108.9 . .
N23 C21 H21B 108.9 . .
H21A C21 H21B 107.7 . .
Ru1 C34 H34 122.3 . .
C35 C34 Ru1 72.37(12) . .
C35 C34 H34 126.2 . .
C33 C34 Ru1 70.81(13) . .
C33 C34 C35 107.5(2) . .
C33 C34 H34 126.2 . .
N21 C26 N22 114.19(17) . .
N21 C26 H26A 108.7 . .
N21 C26 H26B 108.7 . .
N22 C26 H26A 108.7 . .
N22 C26 H26B 108.7 . .
H26A C26 H26B 107.6 . .
N23 C24 H24A 108.5 . .
N23 C24 H24B 108.5 . .
N22 C24 N23 114.89(18) . .
N22 C24 H24A 108.5 . .
N22 C24 H24B 108.5 . .
H24A C24 H24B 107.5 . .
Ru1 C33 H33 122.2 . .
C34 C33 Ru1 71.72(13) . .
C34 C33 H33 125.8 . .
C34 C33 C32 108.5(2) . .
C32 C33 Ru1 72.02(14) . .
C32 C33 H33 125.8 . .
Ru1 C31 H31 123.4 . .
C35 C31 Ru1 71.79(12) . .
C35 C31 H31 125.8 . .
C35 C31 C32 108.5(2) . .
C32 C31 Ru1 70.64(12) . .
C32 C31 H31 125.8 . .
Ru1 C32 H32 122.9 . .
C33 C32 Ru1 70.39(12) . .
C33 C32 C31 107.4(2) . .
C33 C32 H32 126.3 . .
C31 C32 Ru1 72.07(12) . .
C31 C32 H32 126.3 . .
S1D C1D H1DA 109.5 . .
S1D C1D H1DB 109.5 . .
S1D C1D H1DC 109.5 . .
H1DA C1D H1DB 109.5 . .
H1DA C1D H1DC 109.5 . .
H1DB C1D H1DC 109.5 . .
S1D C2D H2DA 109.5 . .
S1D C2D H2DB 109.5 . .
S1D C2D H2DC 109.5 . .
H2DA C2D H2DB 109.5 . .
H2DA C2D H2DC 109.5 . .
H2DB C2D H2DC 109.5 . .

loop_
_geom_bond_atom_site_label_1
_geom_bond_atom_site_label_2
_geom_bond_distance
_geom_bond_site_symmetry_2
Ru1 P2 2.2615(5) .
Ru1 P1 2.2552(6) .
Ru1 C1P 2.0292(19) .
Ru1 C35 2.240(2) .
Ru1 C34 2.209(2) .
Ru1 C33 2.197(2) .
Ru1 C31 2.237(2) .
Ru1 C32 2.219(2) .
Ru1 N1P 2.0292(19) .
Co2 Cl1 2.3021(8) .
Co2 Cl2 2.3063(5) .
Co2 Cl2 2.3064(5) 2_655
Co2 N11 2.2831(17) .
Co2 N11 2.2831(17) 2_655
P2 C22 1.849(2) .
P2 C23 1.841(2) .
P2 C21 1.847(2) .
P1 C11 1.849(2) .
P1 C12 1.845(2) .
P1 C13 1.844(2) .
S1D O1D 1.5037(17) .
S1D C1D 1.781(2) .
S1D C2D 1.783(2) .
N11 C14 1.494(2) .
N11 C16 1.494(2) .
N11 C13 1.487(3) .
N12 C14 1.456(3) .
N12 C11 1.472(3) .
N12 C15 1.461(3) .
N13 C16 1.463(3) .
N13 C12 1.470(3) .
N13 C15 1.472(3) .
N21 C25 1.466(3) .
N21 C22 1.475(3) .
N21 C26 1.467(3) .
N23 C25 1.469(3) .
N23 C21 1.472(3) .
N23 C24 1.467(3) .
N22 C23 1.466(3) .
N22 C26 1.472(3) .
N22 C24 1.464(3) .
C1P C1P 1.147(4) 5_666
C14 H14A 0.9900 .
C14 H14B 0.9900 .
C11 H11A 0.9900 .
C11 H11B 0.9900 .
C16 H16A 0.9900 .
C16 H16B 0.9900 .
C12 H12A 0.9900 .
C12 H12B 0.9900 .
C13 H13A 0.9900 .
C13 H13B 0.9900 .
C15 H15A 0.9900 .
C15 H15B 0.9900 .
C25 H25A 0.9900 .
C25 H25B 0.9900 .
C22 H22A 0.9900 .
C22 H22B 0.9900 .
C23 H23A 0.9900 .
C23 H23B 0.9900 .
C35 H35 0.9500 .
C35 C34 1.434(3) .
C35 C31 1.406(3) .
C21 H21A 0.9900 .
C21 H21B 0.9900 .
C34 H34 0.9500 .
C34 C33 1.415(3) .
C26 H26A 0.9900 .
C26 H26B 0.9900 .
C24 H24A 0.9900 .
C24 H24B 0.9900 .
C33 H33 0.9500 .
C33 C32 1.423(4) .
C31 H31 0.9500 .
C31 C32 1.425(4) .
C32 H32 0.9500 .
C1D H1DA 0.9800 .
C1D H1DB 0.9800 .
C1D H1DC 0.9800 .
C2D H2DA 0.9800 .
C2D H2DB 0.9800 .
C2D H2DC 0.9800 .
